data_7707012
loop_
_publ_author_name
'Qin, Chun-Yan'
'Zhao, Sheng-Ze'
'Wu, Hua-Yu'
'Li, Yong-Hua'
'Wang, Zi-Kun'
'Wang, Zheng'
'Wang, Shi'

_publ_section_title
;
 The dynamic interplay between intramolecular and intermolecular
 interactions in mononuclear manganese(III) SCO complexes.
;
_journal_issue 17
_journal_name_full 'Dalton transactions (Cambridge, England : 2003)'
_journal_page_first 5899
_journal_page_last 5910
_journal_paper_doi 10.1039/d0dt04109b
_journal_volume 50
_journal_year 2021
_chemical_formula_moiety 'C22 H26 F2 Mn N4 O2, Cl'
_chemical_formula_sum 'C22 H26 Cl F2 Mn N4 O2'
_chemical_formula_weight 506.86
_space_group_crystal_system orthorhombic
_space_group_IT_number 56
_space_group_name_Hall '-P 2ab 2ac'
_space_group_name_H-M_alt 'P c c n'
_atom_sites_solution_hydrogens mixed
_audit_creation_method SHELXL-2014/7
_audit_update_record
;
2021-03-22 deposited with the CCDC.	2021-03-25 downloaded from the CCDC.
;
_cell_angle_alpha 90
_cell_angle_beta 90
_cell_angle_gamma 90
_cell_formula_units_Z 4
_cell_length_a 7.665(3)
_cell_length_b 16.221(6)
_cell_length_c 17.762(5)
_cell_measurement_reflns_used 8968
_cell_measurement_temperature 100(2)
_cell_measurement_theta_max 25.02
_cell_measurement_theta_min 2.61
_cell_volume 2208.4(13)
_computing_cell_refinement SMART
_computing_data_collection 'SMART (Bruker, 2000)'
_computing_data_reduction 'SAINT (Bruker, 2000)'
_computing_molecular_graphics SHELXL
_computing_publication_material SHELXL
_computing_structure_refinement 'SHELXL-2014/7 (Sheldrick, 2014)'
_computing_structure_solution 'SHELXL-2014/7 (Sheldrick, 2014)'
_diffrn_ambient_temperature 100(2)
_diffrn_measured_fraction_theta_full 0.998
_diffrn_measured_fraction_theta_max 0.998
_diffrn_measurement_device_type 'CCD area detector'
_diffrn_measurement_method 'phi and omega scans'
_diffrn_radiation_type MoK\a
_diffrn_radiation_wavelength 0.71073
_diffrn_reflns_av_R_equivalents 0.0618
_diffrn_reflns_av_unetI/netI 0.0396
_diffrn_reflns_Laue_measured_fraction_full 0.998
_diffrn_reflns_Laue_measured_fraction_max 0.998
_diffrn_reflns_limit_h_max 9
_diffrn_reflns_limit_h_min -9
_diffrn_reflns_limit_k_max 19
_diffrn_reflns_limit_k_min -18
_diffrn_reflns_limit_l_max 21
_diffrn_reflns_limit_l_min -19
_diffrn_reflns_number 12474
_diffrn_reflns_point_group_measured_fraction_full 0.998
_diffrn_reflns_point_group_measured_fraction_max 0.998
_diffrn_reflns_theta_full 25.024
_diffrn_reflns_theta_max 25.024
_diffrn_reflns_theta_min 2.615
_exptl_absorpt_coefficient_mu 0.763
_exptl_absorpt_correction_T_max 0.872
_exptl_absorpt_correction_T_min 0.825
_exptl_absorpt_correction_type multi-scan
_exptl_absorpt_process_details 'SADABS; Bruker, 2000'
_exptl_crystal_colour black
_exptl_crystal_density_diffrn 1.525
_exptl_crystal_density_method 'not measured'
_exptl_crystal_description block
_exptl_crystal_F_000 1048
_exptl_crystal_size_max 0.26
_exptl_crystal_size_mid 0.21
_exptl_crystal_size_min 0.18
_refine_diff_density_max 0.377
_refine_diff_density_min -0.281
_refine_diff_density_rms 0.057
_refine_ls_extinction_method none
_refine_ls_goodness_of_fit_ref 1.052
_refine_ls_hydrogen_treatment mixed
_refine_ls_matrix_type full
_refine_ls_number_parameters 150
_refine_ls_number_reflns 1948
_refine_ls_number_restraints 0
_refine_ls_restrained_S_all 1.052
_refine_ls_R_factor_all 0.0459
_refine_ls_R_factor_gt 0.0333
_refine_ls_shift/su_max 0.000
_refine_ls_shift/su_mean 0.000
_refine_ls_structure_factor_coef Fsqd
_refine_ls_weighting_details 'w=1/[\s^2^(Fo^2^)+(0.0451P)^2^+0.7413P] where P=(Fo^2^+2Fc^2^)/3'
_refine_ls_weighting_scheme calc
_refine_ls_wR_factor_gt 0.0831
_refine_ls_wR_factor_ref 0.0902
_reflns_Friedel_coverage 0.000
_reflns_number_gt 1556
_reflns_number_total 1948
_reflns_threshold_expression 'I > 2\s(I)'
_cod_data_source_file d0dt04109b2.cif
_cod_data_source_block Cl-100K
_cod_depositor_comments
;
The following automatic conversions were performed:

data item '_exptl_absorpt_correction_type' value 'Multi-scan' was
changed to 'multi-scan' in accordance with the
/home/data/users/saulius/crontab/automatic-downloads/rss-feeds/RSC/lib/dictionaries/cif_core.dic
dictionary named 'cif_core.dic' version 2.4.2 last updated on
2011-04-26.

Automatic conversion script
Id: cif_fix_values 7556 2019-12-06 15:28:31Z antanas 

 Adding full bibliography for 7707004--7707019.cif.
;
_cod_original_cell_volume 2208.5(13)
_cod_database_code 7707012
_shelx_shelxl_version_number 2014/7
_shelx_space_group_comment
;
The symmetry employed for this shelxl refinement is uniquely defined
by the following loop, which should always be used as a source of
symmetry information in preference to the above space-group names.
They are only intended as comments.
;

loop_
_space_group_symop_operation_xyz
'x, y, z'
'-x+1/2, -y+1/2, z'
'x+1/2, -y, -z+1/2'
'-x, y+1/2, -z+1/2'
'-x, -y, -z'
'x-1/2, y-1/2, -z'
'-x-1/2, y, z-1/2'
'x, -y-1/2, z-1/2'

loop_
_atom_site_label
_atom_site_type_symbol
_atom_site_fract_x
_atom_site_fract_y
_atom_site_fract_z
_atom_site_U_iso_or_equiv
_atom_site_adp_type
_atom_site_occupancy
_atom_site_site_symmetry_order
_atom_site_calc_flag
_atom_site_refinement_flags_posn
_atom_site_refinement_flags_adp
_atom_site_refinement_flags_occupancy
_atom_site_disorder_assembly
_atom_site_disorder_group
Mn1 Mn 0.7500 0.2500 0.02849(2) 0.01869(16) Uani 1 2 d S T P . .
O1 O 0.85906(19) 0.14604(9) 0.02649(8) 0.0230(4) Uani 1 1 d . . . . .
C1 C 0.9182(3) 0.10645(14) 0.08707(12) 0.0211(5) Uani 1 1 d . . . . .
C2 C 0.9146(3) 0.01977(14) 0.08800(12) 0.0259(5) Uani 1 1 d . . . . .
H1 H 0.8704 -0.0090 0.0455 0.031 Uiso 1 1 calc R U . . .
C3 C 0.9738(3) -0.02436(15) 0.14942(13) 0.0303(5) Uani 1 1 d . . . . .
H2 H 0.9657 -0.0828 0.1505 0.036 Uiso 1 1 calc R U . . .
C4 C 1.0450(3) 0.01829(17) 0.20917(13) 0.0327(6) Uani 1 1 d . . . . .
F1 F 1.1071(2) -0.02627(11) 0.26874(8) 0.0509(5) Uani 1 1 d . . . . .
C5 C 1.0561(3) 0.10197(16) 0.21094(13) 0.0294(6) Uani 1 1 d . . . . .
H3 H 1.1090 0.1291 0.2525 0.035 Uiso 1 1 calc R U . . .
C6 C 0.9880(3) 0.14785(14) 0.15019(12) 0.0231(5) Uani 1 1 d . . . . .
C7 C 1.0090(3) 0.23618(14) 0.14947(12) 0.0249(5) Uani 1 1 d . . . . .
H4 H 1.0849 0.2598 0.1859 0.030 Uiso 1 1 calc R U . . .
N1 N 0.9325(2) 0.28555(12) 0.10309(10) 0.0231(4) Uani 1 1 d . . . . .
C8 C 1.0030(3) 0.36989(15) 0.09750(13) 0.0295(5) Uani 1 1 d . . . . .
H5 H 1.0834 0.3804 0.1401 0.035 Uiso 1 1 calc R U . . .
H6 H 0.9065 0.4103 0.1004 0.035 Uiso 1 1 calc R U . . .
C9 C 1.1007(3) 0.38039(16) 0.02304(14) 0.0356(6) Uani 1 1 d . . . . .
H7 H 1.1618 0.4342 0.0237 0.043 Uiso 1 1 calc R U . . .
H8 H 1.1906 0.3368 0.0193 0.043 Uiso 1 1 calc R U . . .
C10 C 0.9861(3) 0.37660(15) -0.04662(14) 0.0334(6) Uani 1 1 d . . . . .
H9 H 0.8917 0.4180 -0.0420 0.040 Uiso 1 1 calc R U . . .
H10 H 1.0567 0.3909 -0.0914 0.040 Uiso 1 1 calc R U . . .
N2 N 0.9077(3) 0.29388(12) -0.05755(11) 0.0254(4) Uani 1 1 d . . . . .
H11 H 0.996(3) 0.2598(16) -0.0653(13) 0.030(7) Uiso 1 1 d . . . . .
C11 C 0.8003(3) 0.29008(16) -0.12729(13) 0.0319(6) Uani 1 1 d . . . . .
H12 H 0.8766 0.2929 -0.1722 0.038 Uiso 1 1 calc R U . . .
H13 H 0.7185 0.3373 -0.1289 0.038 Uiso 1 1 calc R U . . .
Cl1 Cl 1.2500 0.2500 -0.15675(5) 0.0316(2) Uani 1 2 d S T P . .

loop_
_atom_site_aniso_label
_atom_site_aniso_U_11
_atom_site_aniso_U_22
_atom_site_aniso_U_33
_atom_site_aniso_U_23
_atom_site_aniso_U_13
_atom_site_aniso_U_12
Mn1 0.0198(3) 0.0164(3) 0.0199(3) 0.000 0.000 0.00023(19)
O1 0.0276(9) 0.0195(8) 0.0218(8) -0.0013(6) -0.0061(6) 0.0049(7)
C1 0.0154(10) 0.0252(12) 0.0226(11) 0.0023(9) 0.0003(8) 0.0023(9)
C2 0.0228(11) 0.0263(13) 0.0287(13) -0.0004(10) -0.0025(9) 0.0033(10)
C3 0.0260(12) 0.0264(13) 0.0385(14) 0.0079(11) 0.0026(10) 0.0046(10)
C4 0.0271(13) 0.0421(16) 0.0290(13) 0.0139(11) -0.0014(10) 0.0048(11)
F1 0.0543(10) 0.0594(11) 0.0391(9) 0.0260(8) -0.0117(7) 0.0019(9)
C5 0.0211(11) 0.0443(16) 0.0228(12) -0.0002(10) -0.0018(9) 0.0012(11)
C6 0.0172(10) 0.0317(13) 0.0204(11) -0.0013(9) 0.0020(9) -0.0002(9)
C7 0.0200(10) 0.0339(14) 0.0207(11) -0.0080(10) 0.0007(9) -0.0006(10)
N1 0.0212(9) 0.0243(10) 0.0237(10) -0.0075(8) 0.0041(8) -0.0010(8)
C8 0.0271(12) 0.0268(13) 0.0346(13) -0.0098(11) 0.0000(10) -0.0034(10)
C9 0.0330(14) 0.0237(13) 0.0501(16) -0.0092(11) 0.0136(12) -0.0086(11)
C10 0.0396(14) 0.0213(13) 0.0393(14) 0.0010(11) 0.0190(11) 0.0007(11)
N2 0.0262(10) 0.0210(11) 0.0288(11) -0.0016(8) 0.0053(8) 0.0042(9)
C11 0.0303(12) 0.0412(15) 0.0241(12) 0.0060(10) 0.0047(10) 0.0125(11)
Cl1 0.0277(4) 0.0361(5) 0.0308(5) 0.000 0.000 0.0126(4)

loop_
_atom_type_symbol
_atom_type_description
_atom_type_scat_dispersion_real
_atom_type_scat_dispersion_imag
_atom_type_scat_source
C C 0.0033 0.0016 'International Tables Vol C Tables 4.2.6.8 and 6.1.1.4'
H H 0.0000 0.0000 'International Tables Vol C Tables 4.2.6.8 and 6.1.1.4'
N N 0.0061 0.0033 'International Tables Vol C Tables 4.2.6.8 and 6.1.1.4'
O O 0.0106 0.0060 'International Tables Vol C Tables 4.2.6.8 and 6.1.1.4'
F F 0.0171 0.0103 'International Tables Vol C Tables 4.2.6.8 and 6.1.1.4'
Cl Cl 0.1484 0.1585 'International Tables Vol C Tables 4.2.6.8 and 6.1.1.4'
Mn Mn 0.3368 0.7283 'International Tables Vol C Tables 4.2.6.8 and 6.1.1.4'

loop_
_geom_angle_atom_site_label_1
_geom_angle_atom_site_label_2
_geom_angle_atom_site_label_3
_geom_angle
_geom_angle_site_symmetry_1
_geom_angle_site_symmetry_3
_geom_angle_publ_flag
O1 Mn1 O1 177.84(9) . 2_655 ?
O1 Mn1 N1 87.73(7) . . ?
O1 Mn1 N1 93.69(7) 2_655 . ?
O1 Mn1 N1 93.69(7) . 2_655 ?
O1 Mn1 N1 87.74(7) 2_655 2_655 ?
N1 Mn1 N1 97.57(10) . 2_655 ?
O1 Mn1 N2 91.99(7) . . ?
O1 Mn1 N2 86.42(7) 2_655 . ?
N1 Mn1 N2 88.95(8) . . ?
N1 Mn1 N2 171.51(7) 2_655 . ?
O1 Mn1 N2 86.42(7) . 2_655 ?
O1 Mn1 N2 91.99(7) 2_655 2_655 ?
N1 Mn1 N2 171.51(7) . 2_655 ?
N1 Mn1 N2 88.95(8) 2_655 2_655 ?
N2 Mn1 N2 85.11(11) . 2_655 ?
C1 O1 Mn1 124.59(13) . . ?
O1 C1 C2 118.98(19) . . ?
O1 C1 C6 122.7(2) . . ?
C2 C1 C6 118.3(2) . . ?
C3 C2 C1 121.4(2) . . ?
C3 C2 H1 119.3 . . ?
C1 C2 H1 119.3 . . ?
C4 C3 C2 118.5(2) . . ?
C4 C3 H2 120.7 . . ?
C2 C3 H2 120.7 . . ?
C5 C4 F1 119.2(2) . . ?
C5 C4 C3 122.9(2) . . ?
F1 C4 C3 117.9(2) . . ?
C4 C5 C6 119.0(2) . . ?
C4 C5 H3 120.5 . . ?
C6 C5 H3 120.5 . . ?
C5 C6 C1 119.8(2) . . ?
C5 C6 C7 119.3(2) . . ?
C1 C6 C7 120.5(2) . . ?
N1 C7 C6 124.9(2) . . ?
N1 C7 H4 117.6 . . ?
C6 C7 H4 117.6 . . ?
C7 N1 C8 116.87(19) . . ?
C7 N1 Mn1 123.99(16) . . ?
C8 N1 Mn1 118.48(14) . . ?
N1 C8 C9 109.95(18) . . ?
N1 C8 H5 109.7 . . ?
C9 C8 H5 109.7 . . ?
N1 C8 H6 109.7 . . ?
C9 C8 H6 109.7 . . ?
H5 C8 H6 108.2 . . ?
C10 C9 C8 114.6(2) . . ?
C10 C9 H7 108.6 . . ?
C8 C9 H7 108.6 . . ?
C10 C9 H8 108.6 . . ?
C8 C9 H8 108.6 . . ?
H7 C9 H8 107.6 . . ?
N2 C10 C9 112.2(2) . . ?
N2 C10 H9 109.2 . . ?
C9 C10 H9 109.2 . . ?
N2 C10 H10 109.2 . . ?
C9 C10 H10 109.2 . . ?
H9 C10 H10 107.9 . . ?
C10 N2 C11 111.73(19) . . ?
C10 N2 Mn1 116.75(14) . . ?
C11 N2 Mn1 106.06(14) . . ?
C10 N2 H11 106.1(16) . . ?
C11 N2 H11 105.5(16) . . ?
Mn1 N2 H11 110.2(16) . . ?
N2 C11 C11 108.53(16) . 2_655 ?
N2 C11 H12 110.0 . . ?
C11 C11 H12 110.0 2_655 . ?
N2 C11 H13 110.0 . . ?
C11 C11 H13 110.0 2_655 . ?
H12 C11 H13 108.4 . . ?

loop_
_geom_bond_atom_site_label_1
_geom_bond_atom_site_label_2
_geom_bond_distance
_geom_bond_site_symmetry_2
_geom_bond_publ_flag
Mn1 O1 1.8825(16) . ?
Mn1 O1 1.8825(16) 2_655 ?
Mn1 N1 2.0111(18) . ?
Mn1 N1 2.0111(18) 2_655 ?
Mn1 N2 2.074(2) . ?
Mn1 N2 2.074(2) 2_655 ?
O1 C1 1.333(3) . ?
C1 C2 1.406(3) . ?
C1 C6 1.412(3) . ?
C2 C3 1.381(3) . ?
C2 H1 0.9500 . ?
C3 C4 1.379(3) . ?
C3 H2 0.9500 . ?
C4 C5 1.360(4) . ?
C4 F1 1.367(3) . ?
C5 C6 1.411(3) . ?
C5 H3 0.9500 . ?
C6 C7 1.442(3) . ?
C7 N1 1.290(3) . ?
C7 H4 0.9500 . ?
N1 C8 1.474(3) . ?
C8 C9 1.529(3) . ?
C8 H5 0.9900 . ?
C8 H6 0.9900 . ?
C9 C10 1.519(4) . ?
C9 H7 0.9900 . ?
C9 H8 0.9900 . ?
C10 N2 1.483(3) . ?
C10 H9 0.9900 . ?
C10 H10 0.9900 . ?
N2 C11 1.488(3) . ?
N2 H11 0.88(3) . ?
C11 C11 1.512(5) 2_655 ?
C11 H12 0.9900 . ?
C11 H13 0.9900 . ?
